data_4517238
loop_
_publ_author_name
'Alice Heskia'
'Thierry Maris'
'James D. Wuest'

_publ_section_title
;
 Foiling Normal Patterns of Crystallization by Design. Polymorphism of
 Phosphangulene Chalcogenides
;
_journal_name_full 'Cryst. Growth & Design'
_journal_page_first 5390
_journal_page_last 5406
_journal_paper_doi 10.1021/acs.cgd.9b00907
_journal_volume 19
_journal_year 2019
_chemical_formula_moiety 'C18 H9 O3.7 P'
_chemical_formula_sum 'C18 H9 O3.7 P'
_chemical_formula_weight 315.48
_chemical_name_common 'phosphangulene oxide : phosphangulene 0.70:0.30 '
_space_group_crystal_system orthorhombic
_space_group_IT_number 61
_space_group_name_Hall '-P 2ac 2ab'
_space_group_name_H-M_alt 'P b c a'
_atom_sites_solution_hydrogens geom
_atom_sites_solution_primary dual
_audit_contact_author_name
;
;
_audit_creation_date 2018-11-13
_audit_creation_method
;
Olex2 1.2
(compiled 2018.05.29 svn.r3508 for OlexSys, GUI svn.r5506)
;
_cell_angle_alpha 90
_cell_angle_beta 90
_cell_angle_gamma 90
_cell_formula_units_Z 8
_cell_length_a 12.0473(4)
_cell_length_b 7.4364(3)
_cell_length_c 29.7151(10)
_cell_measurement_reflns_used 9995
_cell_measurement_temperature 150
_cell_measurement_theta_max 55.051
_cell_measurement_theta_min 2.588
_cell_volume 2662.13(17)
_computing_cell_refinement
;
SAINT (2013) V8.37A; Integration Software for Single Crystal Data.
Bruker AXS Inc., Madison, WI 53719-1173.
;
_computing_data_collection
;
APEX 2 (2013) Bruker AXS Inc., Madison, WI 53719-1173.
;
_computing_data_reduction
;
SAINT (2013) V8.37A; Integration Software for Single Crystal Data.
Bruker AXS Inc., Madison, WI 53719-1173.
;
_computing_molecular_graphics 'Olex2 (Dolomanov et al., 2009)'
_computing_publication_material 'Olex2 (Dolomanov et al., 2009)'
_computing_structure_refinement 'XL (Sheldrick, 2008)'
_computing_structure_solution 'XT (Sheldrick, 2015)'
_diffrn_ambient_temperature 150
_diffrn_detector 'CMOS Area detector'
_diffrn_detector_area_resol_mean 10.24
_diffrn_detector_type 'Bruker Photon 100 CMOS Detector'
_diffrn_measured_fraction_theta_full 1.000
_diffrn_measured_fraction_theta_max 0.999
_diffrn_measurement_device 'k-geometry diffractometer'
_diffrn_measurement_device_type 'Bruker Venture Metaljet'
_diffrn_measurement_method '\w and \f scans'
_diffrn_radiation_collimation 'Focusing mirrors'
_diffrn_radiation_monochromator 'Helios MX Mirror Optics'
_diffrn_radiation_probe x-ray
_diffrn_radiation_type GaK\a
_diffrn_radiation_wavelength 1.34139
_diffrn_reflns_av_R_equivalents 0.0591
_diffrn_reflns_av_unetI/netI 0.0221
_diffrn_reflns_Laue_measured_fraction_full 1.000
_diffrn_reflns_Laue_measured_fraction_max 0.999
_diffrn_reflns_limit_h_max 14
_diffrn_reflns_limit_h_min -14
_diffrn_reflns_limit_k_max 9
_diffrn_reflns_limit_k_min -9
_diffrn_reflns_limit_l_max 36
_diffrn_reflns_limit_l_min -36
_diffrn_reflns_number 38341
_diffrn_reflns_point_group_measured_fraction_full 1.000
_diffrn_reflns_point_group_measured_fraction_max 0.999
_diffrn_reflns_theta_full 53.594
_diffrn_reflns_theta_max 55.048
_diffrn_reflns_theta_min 2.587
_diffrn_source 'Metal Jet'
_diffrn_source_target Ga
_diffrn_source_type 'Gallium Liquid Metal Jet Source'
_exptl_absorpt_coefficient_mu 1.295
_exptl_absorpt_correction_T_max 0.7508
_exptl_absorpt_correction_T_min 0.5191
_exptl_absorpt_correction_type multi-scan
_exptl_absorpt_process_details
;
SADABS-2016/2 (Bruker,2016/2) was used for absorption correction.
wR2(int) was 0.1581 before and 0.0971 after correction.
The Ratio of minimum to maximum transmission is 0.6914.
The \l/2 correction factor is Not present.
;
_exptl_crystal_colour 'clear light colourless'
_exptl_crystal_colour_lustre clear
_exptl_crystal_colour_modifier light
_exptl_crystal_colour_primary colourless
_exptl_crystal_density_diffrn 1.574
_exptl_crystal_description Plate
_exptl_crystal_F_000 1293
_exptl_crystal_size_max 0.25
_exptl_crystal_size_mid 0.11
_exptl_crystal_size_min 0.05
_refine_diff_density_max 0.388
_refine_diff_density_min -0.529
_refine_diff_density_rms 0.065
_refine_ls_extinction_coef 0.0038(3)
_refine_ls_extinction_expression Fc^*^=kFc[1+0.001xFc^2^\l^3^/sin(2\q)]^-1/4^
_refine_ls_extinction_method 'SHELXL-2018/3 (Sheldrick 2018)'
_refine_ls_goodness_of_fit_ref 1.114
_refine_ls_hydrogen_treatment constr
_refine_ls_matrix_type full
_refine_ls_number_parameters 210
_refine_ls_number_reflns 2538
_refine_ls_number_restraints 0
_refine_ls_restrained_S_all 1.114
_refine_ls_R_factor_all 0.0493
_refine_ls_R_factor_gt 0.0466
_refine_ls_shift/su_max 0.001
_refine_ls_shift/su_mean 0.000
_refine_ls_structure_factor_coef Fsqd
_refine_ls_weighting_details 'w=1/[\s^2^(Fo^2^)+(0.0578P)^2^+2.6866P] where P=(Fo^2^+2Fc^2^)/3'
_refine_ls_weighting_scheme calc
_refine_ls_wR_factor_gt 0.1205
_refine_ls_wR_factor_ref 0.1225
_reflns_Friedel_coverage 0.000
_reflns_Friedel_fraction_full .
_reflns_Friedel_fraction_max .
_reflns_number_gt 2375
_reflns_number_total 2538
_reflns_threshold_expression 'I > 2\s(I)'
_cod_data_source_file phango_phang_jw21273.cif
_cod_data_source_block jw21273
_cod_depositor_comments
;
The following automatic conversions were performed:

data item '_diffrn_radiation_probe' value 'X-ray' was changed to
'x-ray' in accordance with the built-in table derived from the CIF
Core dictionary named 'cif_core.dic' version 2.4.5 last updated on
2014-11-21.

Automatic conversion script
Id: cif_fix_values 6909 2019-04-08 15:41:33Z antanas 
;
_cod_database_code 4517238

loop_
_space_group_symop_id
_space_group_symop_operation_xyz
1 'x, y, z'
2 '-x+1/2, -y, z+1/2'
3 '-x, y+1/2, -z+1/2'
4 ' x+1/2, -y+1/2, -z'
5 '-x, -y, -z'
6 'x-1/2, y, -z-1/2'
7 'x, -y-1/2, z-1/2'
8 '-x-1/2, y-1/2, z'

loop_
_atom_site_label
_atom_site_type_symbol
_atom_site_fract_x
_atom_site_fract_y
_atom_site_fract_z
_atom_site_U_iso_or_equiv
_atom_site_adp_type
_atom_site_occupancy
_atom_site_site_symmetry_order
_atom_site_calc_flag
_atom_site_refinement_flags_posn
_atom_site_refinement_flags_adp
_atom_site_refinement_flags_occupancy
_atom_site_disorder_assembly
_atom_site_disorder_group
P1A P 0.48154(4) 0.48688(8) 0.62168(2) 0.0284(2) Uani 1 1 d . . . . .
O1A O 0.61079(12) 0.2446(2) 0.56051(5) 0.0323(4) Uani 1 1 d . . . . .
O2A O 0.25125(13) 0.5136(2) 0.58407(5) 0.0315(4) Uani 1 1 d . . . . .
O3A O 0.46414(12) 0.2996(2) 0.71091(5) 0.0312(4) Uani 1 1 d . . . . .
O4A O 0.53572(19) 0.6552(3) 0.62458(8) 0.0345(8) Uani 0.704(7) 1 d . . . . .
C1A C 0.43732(17) 0.4062(3) 0.56887(7) 0.0270(5) Uani 1 1 d . . . . .
C2A C 0.50796(17) 0.3003(3) 0.54306(7) 0.0277(5) Uani 1 1 d . . . . .
C3A C 0.47776(18) 0.2490(3) 0.50008(8) 0.0313(5) Uani 1 1 d . . . . .
H3A H 0.525893 0.183325 0.481953 0.038 Uiso 1 1 calc R . . . .
C4A C 0.37296(19) 0.2989(3) 0.48478(8) 0.0325(5) Uani 1 1 d . . . . .
H4A H 0.353455 0.271359 0.455291 0.039 Uiso 1 1 calc R . . . .
C5A C 0.29606(18) 0.3881(3) 0.51172(7) 0.0311(5) Uani 1 1 d . . . . .
H5A H 0.225155 0.414081 0.501195 0.037 Uiso 1 1 calc R . . . .
C6A C 0.32874(17) 0.4369(3) 0.55477(7) 0.0279(5) Uani 1 1 d . . . . .
C7A C 0.35723(17) 0.4370(3) 0.65078(7) 0.0268(5) Uani 1 1 d . . . . .
C8A C 0.25555(18) 0.4594(3) 0.62916(7) 0.0272(5) Uani 1 1 d . . . . .
C9A C 0.15767(18) 0.4222(3) 0.65152(8) 0.0303(5) Uani 1 1 d . . . . .
H9A H 0.089315 0.441352 0.637787 0.036 Uiso 1 1 calc R . . . .
C10A C 0.16426(18) 0.3548(3) 0.69537(8) 0.0312(5) Uani 1 1 d . . . . .
H10A H 0.098973 0.336593 0.711433 0.037 Uiso 1 1 calc R . . . .
C11A C 0.26509(18) 0.3142(3) 0.71580(7) 0.0301(5) Uani 1 1 d . . . . .
H11A H 0.267464 0.262854 0.744330 0.036 Uiso 1 1 calc R . . . .
C12A C 0.36181(17) 0.3522(3) 0.69249(7) 0.0273(5) Uani 1 1 d . . . . .
C13A C 0.55394(17) 0.2908(3) 0.63790(7) 0.0264(4) Uani 1 1 d . . . . .
C14A C 0.61390(17) 0.1947(3) 0.60619(7) 0.0270(5) Uani 1 1 d . . . . .
C15A C 0.67637(18) 0.0479(3) 0.61885(8) 0.0311(5) Uani 1 1 d . . . . .
H15A H 0.720125 -0.012975 0.598052 0.037 Uiso 1 1 calc R . . . .
C16A C 0.67216(19) -0.0066(3) 0.66365(8) 0.0322(5) Uani 1 1 d . . . . .
H16A H 0.716936 -0.101516 0.672926 0.039 Uiso 1 1 calc R . . . .
C17A C 0.60310(18) 0.0762(3) 0.69504(7) 0.0310(5) Uani 1 1 d . . . . .
H17A H 0.598506 0.033627 0.724408 0.037 Uiso 1 1 calc R . . . .
C18A C 0.54161(17) 0.2233(3) 0.68135(7) 0.0271(5) Uani 1 1 d . . . . .

loop_
_atom_site_aniso_label
_atom_site_aniso_U_11
_atom_site_aniso_U_22
_atom_site_aniso_U_33
_atom_site_aniso_U_23
_atom_site_aniso_U_13
_atom_site_aniso_U_12
P1A 0.0205(3) 0.0324(3) 0.0322(3) 0.0010(2) 0.0012(2) 0.0010(2)
O1A 0.0230(7) 0.0424(9) 0.0315(8) 0.0036(7) 0.0018(6) 0.0065(7)
O2A 0.0243(7) 0.0348(8) 0.0354(8) 0.0041(6) 0.0009(6) 0.0070(6)
O3A 0.0249(8) 0.0395(9) 0.0292(7) -0.0031(6) -0.0005(6) 0.0018(6)
O4A 0.0304(13) 0.0265(13) 0.0467(15) -0.0035(9) 0.0031(9) -0.0035(9)
C1A 0.0228(10) 0.0269(10) 0.0313(10) 0.0055(8) 0.0011(8) -0.0010(8)
C2A 0.0239(10) 0.0280(11) 0.0311(10) 0.0047(9) 0.0014(8) -0.0011(8)
C3A 0.0311(12) 0.0294(11) 0.0333(11) 0.0003(9) 0.0028(9) -0.0005(9)
C4A 0.0329(12) 0.0335(12) 0.0312(11) 0.0016(9) -0.0038(9) -0.0049(9)
C5A 0.0255(10) 0.0316(11) 0.0363(11) 0.0041(9) -0.0051(9) -0.0026(9)
C6A 0.0225(10) 0.0264(10) 0.0349(11) 0.0033(9) 0.0015(8) -0.0004(8)
C7A 0.0237(10) 0.0245(10) 0.0321(11) -0.0027(8) 0.0017(8) -0.0004(8)
C8A 0.0244(10) 0.0236(10) 0.0337(11) -0.0014(8) 0.0017(9) 0.0012(8)
C9A 0.0220(10) 0.0262(11) 0.0427(12) -0.0045(9) 0.0004(9) 0.0019(8)
C10A 0.0262(11) 0.0280(11) 0.0395(12) -0.0039(9) 0.0082(9) -0.0010(9)
C11A 0.0294(11) 0.0279(10) 0.0330(10) -0.0034(9) 0.0052(9) -0.0019(9)
C12A 0.0229(10) 0.0250(10) 0.0340(11) -0.0048(8) -0.0002(8) 0.0011(8)
C13A 0.0181(9) 0.0270(10) 0.0339(11) -0.0015(9) -0.0017(8) -0.0024(8)
C14A 0.0191(10) 0.0318(11) 0.0299(10) 0.0023(9) -0.0004(8) -0.0030(8)
C15A 0.0242(11) 0.0329(11) 0.0362(11) -0.0021(9) 0.0006(9) 0.0021(9)
C16A 0.0254(11) 0.0319(11) 0.0391(12) 0.0046(9) -0.0040(9) 0.0027(9)
C17A 0.0246(10) 0.0347(12) 0.0335(11) 0.0036(9) -0.0049(8) -0.0030(9)
C18A 0.0199(10) 0.0322(11) 0.0292(10) -0.0030(8) -0.0010(8) -0.0036(8)

loop_
_atom_type_symbol
_atom_type_description
_atom_type_scat_dispersion_real
_atom_type_scat_dispersion_imag
_atom_type_scat_source
C C 0.0137 0.0067 'International Tables Vol C Tables 4.2.6.8 and 6.1.1.4'
H H 0.0000 0.0000 'International Tables Vol C Tables 4.2.6.8 and 6.1.1.4'
O O 0.0389 0.0241 'International Tables Vol C Tables 4.2.6.8 and 6.1.1.4'
P P 0.2543 0.3332 'International Tables Vol C Tables 4.2.6.8 and 6.1.1.4'

loop_
_geom_angle_atom_site_label_1
_geom_angle_atom_site_label_2
_geom_angle_atom_site_label_3
_geom_angle
_geom_angle_site_symmetry_1
_geom_angle_site_symmetry_3
O4A P1A C1A 119.67(12) . .
O4A P1A C7A 123.14(12) . .
O4A P1A C13A 119.09(12) . .
C1A P1A C7A 96.20(10) . .
C1A P1A C13A 96.39(10) . .
C13A P1A C7A 96.40(10) . .
C2A O1A C14A 117.19(16) . .
C6A O2A C8A 116.99(16) . .
C18A O3A C12A 116.93(16) . .
C2A C1A P1A 119.93(16) . .
C2A C1A C6A 120.1(2) . .
C6A C1A P1A 119.75(16) . .
C1A C2A O1A 120.20(19) . .
C3A C2A O1A 119.44(19) . .
C3A C2A C1A 120.4(2) . .
C2A C3A H3A 121.1 . .
C2A C3A C4A 117.8(2) . .
C4A C3A H3A 121.1 . .
C3A C4A H4A 118.6 . .
C3A C4A C5A 122.9(2) . .
C5A C4A H4A 118.6 . .
C4A C5A H5A 121.1 . .
C6A C5A C4A 117.8(2) . .
C6A C5A H5A 121.1 . .
C1A C6A O2A 120.45(19) . .
C5A C6A O2A 119.44(19) . .
C5A C6A C1A 120.1(2) . .
C8A C7A P1A 119.60(16) . .
C12A C7A P1A 119.79(16) . .
C12A C7A C8A 119.98(19) . .
C7A C8A O2A 120.55(18) . .
C9A C8A O2A 119.10(19) . .
C9A C8A C7A 120.31(19) . .
C8A C9A H9A 120.9 . .
C8A C9A C10A 118.1(2) . .
C10A C9A H9A 120.9 . .
C9A C10A H10A 118.9 . .
C11A C10A C9A 122.3(2) . .
C11A C10A H10A 118.9 . .
C10A C11A H11A 120.9 . .
C12A C11A C10A 118.2(2) . .
C12A C11A H11A 120.9 . .
C7A C12A O3A 120.53(18) . .
C11A C12A O3A 119.13(19) . .
C11A C12A C7A 120.31(19) . .
C14A C13A P1A 119.84(16) . .
C14A C13A C18A 120.00(19) . .
C18A C13A P1A 119.85(16) . .
C13A C14A O1A 120.40(19) . .
C15A C14A O1A 119.11(19) . .
C15A C14A C13A 120.5(2) . .
C14A C15A H15A 120.9 . .
C14A C15A C16A 118.2(2) . .
C16A C15A H15A 120.9 . .
C15A C16A H16A 118.9 . .
C15A C16A C17A 122.2(2) . .
C17A C16A H16A 118.9 . .
C16A C17A H17A 120.9 . .
C18A C17A C16A 118.2(2) . .
C18A C17A H17A 120.9 . .
C13A C18A O3A 120.38(19) . .
C17A C18A O3A 119.53(19) . .
C17A C18A C13A 120.0(2) . .

loop_
_geom_bond_atom_site_label_1
_geom_bond_atom_site_label_2
_geom_bond_distance
_geom_bond_site_symmetry_2
P1A O4A 1.414(2) .
P1A C1A 1.762(2) .
P1A C7A 1.769(2) .
P1A C13A 1.766(2) .
O1A C2A 1.406(3) .
O1A C14A 1.408(2) .
O2A C6A 1.398(3) .
O2A C8A 1.400(3) .
O3A C12A 1.404(3) .
O3A C18A 1.402(3) .
C1A C2A 1.390(3) .
C1A C6A 1.392(3) .
C2A C3A 1.382(3) .
C3A H3A 0.9300 .
C3A C4A 1.392(3) .
C4A H4A 0.9300 .
C4A C5A 1.393(3) .
C5A H5A 0.9300 .
C5A C6A 1.387(3) .
C7A C8A 1.393(3) .
C7A C12A 1.392(3) .
C8A C9A 1.382(3) .
C9A H9A 0.9300 .
C9A C10A 1.398(3) .
C10A H10A 0.9300 .
C10A C11A 1.391(3) .
C11A H11A 0.9300 .
C11A C12A 1.385(3) .
C13A C14A 1.386(3) .
C13A C18A 1.393(3) .
C14A C15A 1.378(3) .
C15A H15A 0.9300 .
C15A C16A 1.393(3) .
C16A H16A 0.9300 .
C16A C17A 1.393(3) .
C17A H17A 0.9300 .
C17A C18A 1.382(3) .

_cod_database_fobs_code 4517238
